data_4063515
loop_
_publ_author_name
'Boutadla, Youcef'
'Al-Duaij, Omar'
'Davies, David L.'
'Griffith, Gerald A.'
'Singh, Kuldip'

_publ_section_title
;
 Mechanistic Study of Acetate-Assisted C--H Activation of 2-Substituted
 Pyridines with [MCl2Cp*]2(M = Rh, Ir) and [RuCl2(p-cymene)]2
;
_journal_issue 2
_journal_name_full Organometallics
_journal_page_first 433
_journal_page_last 440
_journal_paper_doi 10.1021/om800909w
_journal_volume 28
_journal_year 2009
_chemical_formula_moiety '(C17 H21 Cl F6 N O P Ru)0.5(C H2 Cl2)'
_chemical_formula_sum 'C17.5 H22 Cl2 F6 N O P Ru'
_chemical_formula_weight 579.30
_chemical_name_systematic
; 
 ? 
;
_space_group_IT_number 2
_symmetry_cell_setting triclinic
_symmetry_space_group_name_Hall '-P 1'
_symmetry_space_group_name_H-M 'P -1'
_atom_sites_solution_hydrogens geom
_atom_sites_solution_primary direct
_atom_sites_solution_secondary difmap
_audit_creation_method SHELXL-97
_cell_angle_alpha 108.431(3)
_cell_angle_beta 101.315(3)
_cell_angle_gamma 102.736(3)
_cell_formula_units_Z 2
_cell_length_a 8.2642(13)
_cell_length_b 11.6003(18)
_cell_length_c 12.534(2)
_cell_measurement_reflns_used 768
_cell_measurement_temperature 150(2)
_cell_measurement_theta_max 24.190
_cell_measurement_theta_min 2.638
_cell_volume 1065.0(3)
_computing_cell_refinement 'Bruker SMART'
_computing_data_collection 'Bruker SMART'
_computing_data_reduction 'Bruker SHELXTL'
_computing_molecular_graphics 'Bruker SHELXTL'
_computing_publication_material 'Bruker SHELXTL'
_computing_structure_refinement 'SHELXL-97 (Sheldrick, 1997)'
_computing_structure_solution 'SHELXS-97 (Sheldrick, 1990)'
_diffrn_ambient_temperature 150(2)
_diffrn_measured_fraction_theta_full 0.991
_diffrn_measured_fraction_theta_max 0.991
_diffrn_measurement_device_type 'Bruker Apex 2000 CCD area detector'
_diffrn_measurement_method 'phi and omega scans'
_diffrn_radiation_monochromator graphite
_diffrn_radiation_source 'fine-focus sealed tube'
_diffrn_radiation_type MoK\a
_diffrn_radiation_wavelength 0.71073
_diffrn_reflns_av_R_equivalents 0.0318
_diffrn_reflns_av_sigmaI/netI 0.0666
_diffrn_reflns_limit_h_max 10
_diffrn_reflns_limit_h_min -10
_diffrn_reflns_limit_k_max 14
_diffrn_reflns_limit_k_min -14
_diffrn_reflns_limit_l_max 14
_diffrn_reflns_limit_l_min -15
_diffrn_reflns_number 8430
_diffrn_reflns_theta_full 26.00
_diffrn_reflns_theta_max 26.00
_diffrn_reflns_theta_min 1.79
_exptl_absorpt_coefficient_mu 1.123
_exptl_absorpt_correction_T_max 0.956
_exptl_absorpt_correction_T_min 0.816
_exptl_absorpt_correction_type empirical
_exptl_absorpt_process_details
;
absorption correction based on 4674 reflections(SADABS);Rint 0.0381 before
correction and 0.0262 after.
;
_exptl_crystal_colour red
_exptl_crystal_density_diffrn 1.806
_exptl_crystal_density_method 'not measured'
_exptl_crystal_description block
_exptl_crystal_F_000 578
_exptl_crystal_size_max 0.16
_exptl_crystal_size_mid 0.14
_exptl_crystal_size_min 0.07
_refine_diff_density_max 1.008
_refine_diff_density_min -0.507
_refine_diff_density_rms 0.099
_refine_ls_extinction_method none
_refine_ls_goodness_of_fit_ref 0.978
_refine_ls_hydrogen_treatment constr
_refine_ls_matrix_type full
_refine_ls_number_parameters 257
_refine_ls_number_reflns 4161
_refine_ls_number_restraints 0
_refine_ls_restrained_S_all 0.978
_refine_ls_R_factor_all 0.0488
_refine_ls_R_factor_gt 0.0393
_refine_ls_shift/su_max 0.001
_refine_ls_shift/su_mean 0.000
_refine_ls_structure_factor_coef Fsqd
_refine_ls_weighting_details 'calc w=1/[\s^2^(Fo^2^)+(0.0310P)^2^+0.0000P] where P=(Fo^2^+2Fc^2^)/3'
_refine_ls_weighting_scheme calc
_refine_ls_wR_factor_gt 0.0800
_refine_ls_wR_factor_ref 0.0827
_reflns_number_gt 3471
_reflns_number_total 4161
_reflns_threshold_expression >2sigma(I)
_cod_data_source_file om800909w_si_002.cif
_cod_data_source_block 08004
_cod_depositor_comments
;
The following automatic conversions were performed:

'_symmetry_cell_setting' value 'Triclinic' changed to 'triclinic'
according to the built-in table from CIF Core dictionary named
'cif_core.dic' version 2.4.1 from 2010-06-29.

Automatic conversion script
Id: cif_fix_values 1715 2011-07-08 13:25:40Z adriana 

The following automatic conversions were performed:

'_refine_ls_hydrogen_treatment' value 'constrained' was replaced with
the value 'constr' as specified in the replacement file
'src/cod-tools/trunk/data/replacement-values/replacement_values.lst'.

Automatic conversion script
Id: cif_fix_values 5376 2017-05-30 11:51:03Z andrius 
;
_cod_original_sg_symbol_H-M P-1
_cod_original_formula_sum 'C17.50 H22 Cl2 F6 N O P Ru'
_cod_database_code 4063515

loop_
_symmetry_equiv_pos_as_xyz
'x, y, z'
'-x, -y, -z'

loop_
_atom_site_label
_atom_site_type_symbol
_atom_site_fract_x
_atom_site_fract_y
_atom_site_fract_z
_atom_site_U_iso_or_equiv
_atom_site_adp_type
_atom_site_occupancy
_atom_site_symmetry_multiplicity
_atom_site_calc_flag
_atom_site_refinement_flags
_atom_site_disorder_assembly
_atom_site_disorder_group
Ru1 Ru 0.55583(4) 0.71745(3) 0.70635(3) 0.02003(10) Uani 1 1 d . . .
Cl1 Cl 0.82302(13) 0.66785(9) 0.73962(8) 0.0313(2) Uani 1 1 d . . .
O1 O 0.6589(3) 0.8047(2) 0.6008(2) 0.0237(6) Uani 1 1 d . . .
N1 N 0.7052(4) 0.9005(3) 0.8241(2) 0.0194(7) Uani 1 1 d . . .
C1 C 0.7869(5) 0.9775(3) 0.7762(3) 0.0213(8) Uani 1 1 d . . .
C2 C 0.8948(5) 1.1010(4) 0.8448(3) 0.0290(9) Uani 1 1 d . . .
H2 H 0.9507 1.1532 0.8094 0.035 Uiso 1 1 calc R . .
C3 C 0.9194(5) 1.1467(4) 0.9640(4) 0.0329(10) Uani 1 1 d . . .
H3 H 0.9915 1.2309 1.0122 0.040 Uiso 1 1 calc R . .
C4 C 0.8369(5) 1.0673(4) 1.0126(3) 0.0313(10) Uani 1 1 d . . .
H4 H 0.8519 1.0964 1.0948 0.038 Uiso 1 1 calc R . .
C5 C 0.7324(5) 0.9453(4) 0.9400(3) 0.0253(9) Uani 1 1 d . . .
H5 H 0.6779 0.8912 0.9742 0.030 Uiso 1 1 calc R . .
C6 C 0.7529(5) 0.9167(4) 0.6488(3) 0.0238(9) Uani 1 1 d . . .
C7 C 0.8224(5) 0.9845(4) 0.5777(3) 0.0362(10) Uani 1 1 d . . .
H7A H 0.7990 0.9237 0.4976 0.054 Uiso 1 1 calc R . .
H7B H 0.9477 1.0243 0.6127 0.054 Uiso 1 1 calc R . .
H7C H 0.7666 1.0504 0.5759 0.054 Uiso 1 1 calc R . .
C8 C 0.2891(5) 0.6768(3) 0.5986(3) 0.0239(8) Uani 1 1 d . . .
C9 C 0.3030(5) 0.7395(4) 0.7180(3) 0.0268(9) Uani 1 1 d . . .
H9 H 0.2905 0.8271 0.7450 0.032 Uiso 1 1 calc R . .
C10 C 0.3713(5) 0.6912(4) 0.8044(3) 0.0289(9) Uani 1 1 d . . .
H10 H 0.4043 0.7469 0.8895 0.035 Uiso 1 1 calc R . .
C11 C 0.4231(5) 0.5823(3) 0.7732(3) 0.0284(9) Uani 1 1 d . . .
C12 C 0.4023(5) 0.5181(3) 0.6510(3) 0.0247(9) Uani 1 1 d . . .
H12 H 0.4613 0.4513 0.6287 0.030 Uiso 1 1 calc R . .
C13 C 0.3368(5) 0.5610(3) 0.5662(3) 0.0220(8) Uani 1 1 d . . .
H13 H 0.3504 0.5245 0.4859 0.026 Uiso 1 1 calc R . .
C14 C 0.2213(5) 0.7312(4) 0.5104(3) 0.0263(9) Uani 1 1 d . . .
H14 H 0.2560 0.8261 0.5505 0.032 Uiso 1 1 calc R . .
C15 C 0.0228(5) 0.6797(5) 0.4725(4) 0.0479(12) Uani 1 1 d . . .
H15A H -0.0135 0.5864 0.4367 0.072 Uiso 1 1 calc R . .
H15B H -0.0252 0.7136 0.4152 0.072 Uiso 1 1 calc R . .
H15C H -0.0197 0.7063 0.5412 0.072 Uiso 1 1 calc R . .
C16 C 0.2873(5) 0.7002(4) 0.4024(3) 0.0302(9) Uani 1 1 d . . .
H16A H 0.4141 0.7324 0.4269 0.045 Uiso 1 1 calc R . .
H16B H 0.2403 0.7407 0.3509 0.045 Uiso 1 1 calc R . .
H16C H 0.2498 0.6076 0.3598 0.045 Uiso 1 1 calc R . .
C17 C 0.5024(7) 0.5336(4) 0.8633(4) 0.0482(13) Uani 1 1 d . . .
H17A H 0.5394 0.6010 0.9416 0.072 Uiso 1 1 calc R . .
H17B H 0.6027 0.5089 0.8449 0.072 Uiso 1 1 calc R . .
H17C H 0.4162 0.4594 0.8616 0.072 Uiso 1 1 calc R . .
P1 P 0.39125(13) 0.13525(9) 0.78269(9) 0.0256(2) Uani 1 1 d . . .
F1 F 0.4599(3) 0.0646(2) 0.8648(2) 0.0412(6) Uani 1 1 d . . .
F2 F 0.3101(3) 0.2074(2) 0.8803(2) 0.0388(6) Uani 1 1 d . . .
F3 F 0.2129(3) 0.0210(2) 0.7238(2) 0.0509(7) Uani 1 1 d . . .
F4 F 0.3199(4) 0.2049(2) 0.7011(2) 0.0528(7) Uani 1 1 d . . .
F5 F 0.4710(3) 0.0614(2) 0.6847(2) 0.0413(6) Uani 1 1 d . . .
F6 F 0.5678(3) 0.2479(2) 0.8418(2) 0.0514(7) Uani 1 1 d . . .

loop_
_atom_site_aniso_label
_atom_site_aniso_U_11
_atom_site_aniso_U_22
_atom_site_aniso_U_33
_atom_site_aniso_U_23
_atom_site_aniso_U_13
_atom_site_aniso_U_12
Ru1 0.02351(18) 0.01729(17) 0.01699(16) 0.00404(12) 0.00676(12) 0.00450(12)
Cl1 0.0312(6) 0.0263(5) 0.0279(5) 0.0009(4) 0.0015(4) 0.0123(4)
O1 0.0209(14) 0.0253(15) 0.0196(13) 0.0066(12) 0.0049(11) 0.0003(12)
N1 0.0221(16) 0.0186(16) 0.0166(15) 0.0048(13) 0.0040(13) 0.0086(13)
C1 0.019(2) 0.021(2) 0.023(2) 0.0083(16) 0.0031(16) 0.0075(16)
C2 0.027(2) 0.026(2) 0.031(2) 0.0097(18) 0.0052(18) 0.0068(18)
C3 0.029(2) 0.024(2) 0.035(2) 0.0020(19) 0.0006(19) 0.0103(18)
C4 0.028(2) 0.033(2) 0.025(2) 0.0003(19) 0.0030(18) 0.0135(19)
C5 0.028(2) 0.027(2) 0.026(2) 0.0107(17) 0.0118(17) 0.0127(18)
C6 0.019(2) 0.032(2) 0.022(2) 0.0127(18) 0.0041(16) 0.0090(18)
C7 0.034(2) 0.040(3) 0.029(2) 0.016(2) 0.0066(19) -0.002(2)
C8 0.0159(19) 0.024(2) 0.028(2) 0.0103(17) 0.0057(16) -0.0003(16)
C9 0.026(2) 0.0167(19) 0.035(2) 0.0053(17) 0.0150(18) 0.0029(16)
C10 0.032(2) 0.026(2) 0.022(2) 0.0038(17) 0.0144(18) -0.0017(18)
C11 0.039(2) 0.020(2) 0.024(2) 0.0102(17) 0.0107(18) 0.0008(18)
C12 0.029(2) 0.0167(19) 0.024(2) 0.0046(16) 0.0090(17) 0.0032(16)
C13 0.021(2) 0.0146(18) 0.027(2) 0.0047(16) 0.0102(16) -0.0009(15)
C14 0.023(2) 0.023(2) 0.030(2) 0.0093(18) 0.0051(17) 0.0067(17)
C15 0.027(2) 0.064(3) 0.056(3) 0.030(3) 0.010(2) 0.013(2)
C16 0.031(2) 0.029(2) 0.028(2) 0.0119(19) 0.0039(18) 0.0062(18)
C17 0.078(4) 0.035(3) 0.033(3) 0.018(2) 0.016(2) 0.012(3)
P1 0.0273(6) 0.0230(5) 0.0240(5) 0.0071(4) 0.0052(4) 0.0071(4)
F1 0.0503(16) 0.0487(16) 0.0387(14) 0.0224(13) 0.0188(12) 0.0281(13)
F2 0.0490(15) 0.0387(14) 0.0346(14) 0.0115(12) 0.0173(12) 0.0233(12)
F3 0.0273(14) 0.0355(15) 0.0685(19) 0.0009(14) 0.0045(13) 0.0041(12)
F4 0.079(2) 0.0549(17) 0.0346(15) 0.0204(13) 0.0104(14) 0.0396(16)
F5 0.0507(16) 0.0430(15) 0.0352(14) 0.0109(12) 0.0203(12) 0.0224(13)
F6 0.0343(15) 0.0392(15) 0.0611(18) 0.0080(14) 0.0073(13) -0.0052(12)

loop_
_atom_type_symbol
_atom_type_description
_atom_type_scat_dispersion_real
_atom_type_scat_dispersion_imag
_atom_type_scat_source
C C 0.0033 0.0016 'International Tables Vol C Tables 4.2.6.8 and 6.1.1.4'
H H 0.0000 0.0000 'International Tables Vol C Tables 4.2.6.8 and 6.1.1.4'
N N 0.0061 0.0033 'International Tables Vol C Tables 4.2.6.8 and 6.1.1.4'
O O 0.0106 0.0060 'International Tables Vol C Tables 4.2.6.8 and 6.1.1.4'
F F 0.0171 0.0103 'International Tables Vol C Tables 4.2.6.8 and 6.1.1.4'
P P 0.1023 0.0942 'International Tables Vol C Tables 4.2.6.8 and 6.1.1.4'
Cl Cl 0.1484 0.1585 'International Tables Vol C Tables 4.2.6.8 and 6.1.1.4'
Ru Ru -1.2594 0.8363 'International Tables Vol C Tables 4.2.6.8 and 6.1.1.4'

loop_
_geom_angle_atom_site_label_1
_geom_angle_atom_site_label_2
_geom_angle_atom_site_label_3
_geom_angle
_geom_angle_site_symmetry_1
_geom_angle_site_symmetry_3
_geom_angle_publ_flag
N1 Ru1 O1 75.96(10) . . ?
N1 Ru1 C10 95.80(13) . . ?
O1 Ru1 C10 150.42(13) . . ?
N1 Ru1 C9 97.03(13) . . ?
O1 Ru1 C9 113.11(12) . . ?
C10 Ru1 C9 38.75(14) . . ?
N1 Ru1 C12 156.78(12) . . ?
O1 Ru1 C12 126.70(12) . . ?
C10 Ru1 C12 66.98(14) . . ?
C9 Ru1 C12 79.41(14) . . ?
N1 Ru1 C11 119.09(13) . . ?
O1 Ru1 C11 164.86(12) . . ?
C10 Ru1 C11 37.14(14) . . ?
C9 Ru1 C11 68.81(15) . . ?
C12 Ru1 C11 38.16(13) . . ?
N1 Ru1 C8 122.29(12) . . ?
O1 Ru1 C8 91.24(12) . . ?
C10 Ru1 C8 68.92(14) . . ?
C9 Ru1 C8 37.43(13) . . ?
C12 Ru1 C8 67.59(14) . . ?
C11 Ru1 C8 81.95(14) . . ?
N1 Ru1 C13 160.06(12) . . ?
O1 Ru1 C13 98.41(11) . . ?
C10 Ru1 C13 79.61(14) . . ?
C9 Ru1 C13 67.21(14) . . ?
C12 Ru1 C13 36.38(13) . . ?
C11 Ru1 C13 68.00(14) . . ?
C8 Ru1 C13 37.95(13) . . ?
N1 Ru1 Cl1 84.37(8) . . ?
O1 Ru1 Cl1 84.39(7) . . ?
C10 Ru1 Cl1 123.58(11) . . ?
C9 Ru1 Cl1 162.31(11) . . ?
C12 Ru1 Cl1 92.33(11) . . ?
C11 Ru1 Cl1 95.03(11) . . ?
C8 Ru1 Cl1 151.10(10) . . ?
C13 Ru1 Cl1 114.44(10) . . ?
C6 O1 Ru1 117.9(2) . . ?
C5 N1 C1 118.2(3) . . ?
C5 N1 Ru1 126.2(3) . . ?
C1 N1 Ru1 115.5(2) . . ?
N1 C1 C2 121.7(3) . . ?
N1 C1 C6 113.5(3) . . ?
C2 C1 C6 124.7(4) . . ?
C3 C2 C1 119.4(4) . . ?
C3 C2 H2 120.3 . . ?
C1 C2 H2 120.3 . . ?
C2 C3 C4 118.6(4) . . ?
C2 C3 H3 120.7 . . ?
C4 C3 H3 120.7 . . ?
C5 C4 C3 119.2(4) . . ?
C5 C4 H4 120.4 . . ?
C3 C4 H4 120.4 . . ?
N1 C5 C4 122.8(4) . . ?
N1 C5 H5 118.6 . . ?
C4 C5 H5 118.6 . . ?
O1 C6 C1 117.1(3) . . ?
O1 C6 C7 120.1(3) . . ?
C1 C6 C7 122.8(3) . . ?
C6 C7 H7A 109.5 . . ?
C6 C7 H7B 109.5 . . ?
H7A C7 H7B 109.5 . . ?
C6 C7 H7C 109.5 . . ?
H7A C7 H7C 109.5 . . ?
H7B C7 H7C 109.5 . . ?
C9 C8 C13 117.8(3) . . ?
C9 C8 C14 119.2(3) . . ?
C13 C8 C14 123.0(3) . . ?
C9 C8 Ru1 70.5(2) . . ?
C13 C8 Ru1 71.6(2) . . ?
C14 C8 Ru1 130.2(2) . . ?
C8 C9 C10 120.3(3) . . ?
C8 C9 Ru1 72.1(2) . . ?
C10 C9 Ru1 69.9(2) . . ?
C8 C9 H9 119.2 . . ?
C10 C9 H9 119.2 . . ?
Ru1 C9 H9 119.2 . . ?
C11 C10 C9 121.6(3) . . ?
C11 C10 Ru1 72.3(2) . . ?
C9 C10 Ru1 71.4(2) . . ?
C11 C10 H10 118.6 . . ?
C9 C10 H10 118.6 . . ?
Ru1 C10 H10 118.6 . . ?
C10 C11 C12 117.0(4) . . ?
C10 C11 C17 122.3(4) . . ?
C12 C11 C17 120.7(4) . . ?
C10 C11 Ru1 70.6(2) . . ?
C12 C11 Ru1 70.8(2) . . ?
C17 C11 Ru1 128.1(3) . . ?
C13 C12 C11 123.0(3) . . ?
C13 C12 Ru1 73.2(2) . . ?
C11 C12 Ru1 71.0(2) . . ?
C13 C12 H12 117.8 . . ?
C11 C12 H12 117.8 . . ?
Ru1 C12 H12 117.8 . . ?
C12 C13 C8 120.3(3) . . ?
C12 C13 Ru1 70.4(2) . . ?
C8 C13 Ru1 70.4(2) . . ?
C12 C13 H13 119.0 . . ?
C8 C13 H13 119.0 . . ?
Ru1 C13 H13 119.0 . . ?
C8 C14 C16 114.5(3) . . ?
C8 C14 C15 107.5(3) . . ?
C16 C14 C15 109.7(3) . . ?
C8 C14 H14 108.3 . . ?
C16 C14 H14 108.3 . . ?
C15 C14 H14 108.3 . . ?
C14 C15 H15A 109.5 . . ?
C14 C15 H15B 109.5 . . ?
H15A C15 H15B 109.5 . . ?
C14 C15 H15C 109.5 . . ?
H15A C15 H15C 109.5 . . ?
H15B C15 H15C 109.5 . . ?
C14 C16 H16A 109.5 . . ?
C14 C16 H16B 109.5 . . ?
H16A C16 H16B 109.5 . . ?
C14 C16 H16C 109.5 . . ?
H16A C16 H16C 109.5 . . ?
H16B C16 H16C 109.5 . . ?
C11 C17 H17A 109.5 . . ?
C11 C17 H17B 109.5 . . ?
H17A C17 H17B 109.5 . . ?
C11 C17 H17C 109.5 . . ?
H17A C17 H17C 109.5 . . ?
H17B C17 H17C 109.5 . . ?
F6 P1 F4 90.91(15) . . ?
F6 P1 F1 89.79(15) . . ?
F4 P1 F1 179.12(16) . . ?
F6 P1 F3 179.54(17) . . ?
F4 P1 F3 89.52(15) . . ?
F1 P1 F3 89.77(14) . . ?
F6 P1 F2 90.20(14) . . ?
F4 P1 F2 89.69(13) . . ?
F1 P1 F2 89.77(13) . . ?
F3 P1 F2 89.64(14) . . ?
F6 P1 F5 90.38(14) . . ?
F4 P1 F5 90.56(13) . . ?
F1 P1 F5 89.96(13) . . ?
F3 P1 F5 89.77(14) . . ?
F2 P1 F5 179.36(15) . . ?

loop_
_geom_bond_atom_site_label_1
_geom_bond_atom_site_label_2
_geom_bond_distance
_geom_bond_site_symmetry_2
_geom_bond_publ_flag
Ru1 N1 2.088(3) . ?
Ru1 O1 2.100(2) . ?
Ru1 C10 2.168(4) . ?
Ru1 C9 2.187(4) . ?
Ru1 C12 2.188(4) . ?
Ru1 C11 2.190(4) . ?
Ru1 C8 2.208(4) . ?
Ru1 C13 2.224(4) . ?
Ru1 Cl1 2.3940(11) . ?
O1 C6 1.238(4) . ?
N1 C5 1.331(4) . ?
N1 C1 1.359(4) . ?
C1 C2 1.395(5) . ?
C1 C6 1.466(5) . ?
C2 C3 1.374(5) . ?
C2 H2 0.9500 . ?
C3 C4 1.388(5) . ?
C3 H3 0.9500 . ?
C4 C5 1.384(5) . ?
C4 H4 0.9500 . ?
C5 H5 0.9500 . ?
C6 C7 1.478(5) . ?
C7 H7A 0.9800 . ?
C7 H7B 0.9800 . ?
C7 H7C 0.9800 . ?
C8 C9 1.410(5) . ?
C8 C13 1.441(5) . ?
C8 C14 1.514(5) . ?
C9 C10 1.445(5) . ?
C9 H9 1.0000 . ?
C10 C11 1.388(5) . ?
C10 H10 1.0000 . ?
C11 C12 1.431(5) . ?
C11 C17 1.516(6) . ?
C12 C13 1.378(5) . ?
C12 H12 1.0000 . ?
C13 H13 1.0000 . ?
C14 C16 1.526(5) . ?
C14 C15 1.535(5) . ?
C14 H14 1.0000 . ?
C15 H15A 0.9800 . ?
C15 H15B 0.9800 . ?
C15 H15C 0.9800 . ?
C16 H16A 0.9800 . ?
C16 H16B 0.9800 . ?
C16 H16C 0.9800 . ?
C17 H17A 0.9800 . ?
C17 H17B 0.9800 . ?
C17 H17C 0.9800 . ?
P1 F6 1.584(2) . ?
P1 F4 1.594(3) . ?
P1 F1 1.601(2) . ?
P1 F3 1.602(2) . ?
P1 F2 1.602(2) . ?
P1 F5 1.605(2) . ?

loop_
_geom_torsion_atom_site_label_1
_geom_torsion_atom_site_label_2
_geom_torsion_atom_site_label_3
_geom_torsion_atom_site_label_4
_geom_torsion
_geom_torsion_site_symmetry_1
_geom_torsion_site_symmetry_2
_geom_torsion_site_symmetry_3
_geom_torsion_site_symmetry_4
_geom_torsion_publ_flag
N1 Ru1 O1 C6 -0.9(3) . . . . ?
C10 Ru1 O1 C6 75.9(4) . . . . ?
C9 Ru1 O1 C6 90.9(3) . . . . ?
C12 Ru1 O1 C6 -175.2(3) . . . . ?
C11 Ru1 O1 C6 -175.0(5) . . . . ?
C8 Ru1 O1 C6 122.2(3) . . . . ?
C13 Ru1 O1 C6 159.6(3) . . . . ?
Cl1 Ru1 O1 C6 -86.4(3) . . . . ?
O1 Ru1 N1 C5 -176.9(3) . . . . ?
C10 Ru1 N1 C5 32.0(3) . . . . ?
C9 Ru1 N1 C5 71.0(3) . . . . ?
C12 Ru1 N1 C5 -8.6(5) . . . . ?
C11 Ru1 N1 C5 1.3(3) . . . . ?
C8 Ru1 N1 C5 100.7(3) . . . . ?
C13 Ru1 N1 C5 107.4(4) . . . . ?
Cl1 Ru1 N1 C5 -91.3(3) . . . . ?
O1 Ru1 N1 C1 0.1(2) . . . . ?
C10 Ru1 N1 C1 -151.0(3) . . . . ?
C9 Ru1 N1 C1 -112.0(3) . . . . ?
C12 Ru1 N1 C1 168.5(3) . . . . ?
C11 Ru1 N1 C1 178.4(2) . . . . ?
C8 Ru1 N1 C1 -82.3(3) . . . . ?
C13 Ru1 N1 C1 -75.6(4) . . . . ?
Cl1 Ru1 N1 C1 85.7(2) . . . . ?
C5 N1 C1 C2 -1.0(5) . . . . ?
Ru1 N1 C1 C2 -178.2(3) . . . . ?
C5 N1 C1 C6 177.8(3) . . . . ?
Ru1 N1 C1 C6 0.5(4) . . . . ?
N1 C1 C2 C3 -0.1(6) . . . . ?
C6 C1 C2 C3 -178.7(3) . . . . ?
C1 C2 C3 C4 0.6(6) . . . . ?
C2 C3 C4 C5 -0.2(6) . . . . ?
C1 N1 C5 C4 1.5(5) . . . . ?
Ru1 N1 C5 C4 178.4(3) . . . . ?
C3 C4 C5 N1 -0.9(6) . . . . ?
Ru1 O1 C6 C1 1.4(4) . . . . ?
Ru1 O1 C6 C7 -177.3(3) . . . . ?
N1 C1 C6 O1 -1.3(5) . . . . ?
C2 C1 C6 O1 177.4(3) . . . . ?
N1 C1 C6 C7 177.4(3) . . . . ?
C2 C1 C6 C7 -3.9(6) . . . . ?
N1 Ru1 C8 C9 -54.0(3) . . . . ?
O1 Ru1 C8 C9 -128.1(2) . . . . ?
C10 Ru1 C8 C9 29.4(2) . . . . ?
C12 Ru1 C8 C9 102.2(2) . . . . ?
C11 Ru1 C8 C9 65.4(2) . . . . ?
C13 Ru1 C8 C9 129.7(3) . . . . ?
Cl1 Ru1 C8 C9 151.24(19) . . . . ?
N1 Ru1 C8 C13 176.27(19) . . . . ?
O1 Ru1 C8 C13 102.1(2) . . . . ?
C10 Ru1 C8 C13 -100.4(2) . . . . ?
C9 Ru1 C8 C13 -129.7(3) . . . . ?
C12 Ru1 C8 C13 -27.5(2) . . . . ?
C11 Ru1 C8 C13 -64.3(2) . . . . ?
Cl1 Ru1 C8 C13 21.5(3) . . . . ?
N1 Ru1 C8 C14 58.2(4) . . . . ?
O1 Ru1 C8 C14 -15.9(3) . . . . ?
C10 Ru1 C8 C14 141.6(4) . . . . ?
C9 Ru1 C8 C14 112.2(4) . . . . ?
C12 Ru1 C8 C14 -145.5(4) . . . . ?
C11 Ru1 C8 C14 177.7(4) . . . . ?
C13 Ru1 C8 C14 -118.1(4) . . . . ?
Cl1 Ru1 C8 C14 -96.5(4) . . . . ?
C13 C8 C9 C10 3.0(5) . . . . ?
C14 C8 C9 C10 -178.5(3) . . . . ?
Ru1 C8 C9 C10 -52.6(3) . . . . ?
C13 C8 C9 Ru1 55.6(3) . . . . ?
C14 C8 C9 Ru1 -125.9(3) . . . . ?
N1 Ru1 C9 C8 136.4(2) . . . . ?
O1 Ru1 C9 C8 58.7(2) . . . . ?
C10 Ru1 C9 C8 -133.1(3) . . . . ?
C12 Ru1 C9 C8 -66.8(2) . . . . ?
C11 Ru1 C9 C8 -105.0(2) . . . . ?
C13 Ru1 C9 C8 -30.9(2) . . . . ?
Cl1 Ru1 C9 C8 -130.1(3) . . . . ?
N1 Ru1 C9 C10 -90.5(2) . . . . ?
O1 Ru1 C9 C10 -168.21(19) . . . . ?
C12 Ru1 C9 C10 66.3(2) . . . . ?
C11 Ru1 C9 C10 28.0(2) . . . . ?
C8 Ru1 C9 C10 133.1(3) . . . . ?
C13 Ru1 C9 C10 102.2(2) . . . . ?
Cl1 Ru1 C9 C10 3.0(5) . . . . ?
C8 C9 C10 C11 -0.6(6) . . . . ?
Ru1 C9 C10 C11 -54.2(3) . . . . ?
C8 C9 C10 Ru1 53.6(3) . . . . ?
N1 Ru1 C10 C11 -132.5(2) . . . . ?
O1 Ru1 C10 C11 155.9(2) . . . . ?
C9 Ru1 C10 C11 133.5(3) . . . . ?
C12 Ru1 C10 C11 31.4(2) . . . . ?
C8 Ru1 C10 C11 105.1(3) . . . . ?
C13 Ru1 C10 C11 67.1(2) . . . . ?
Cl1 Ru1 C10 C11 -45.4(3) . . . . ?
N1 Ru1 C10 C9 94.0(2) . . . . ?
O1 Ru1 C10 C9 22.4(4) . . . . ?
C12 Ru1 C10 C9 -102.1(2) . . . . ?
C11 Ru1 C10 C9 -133.5(3) . . . . ?
C8 Ru1 C10 C9 -28.4(2) . . . . ?
C13 Ru1 C10 C9 -66.4(2) . . . . ?
Cl1 Ru1 C10 C9 -178.91(17) . . . . ?
C9 C10 C11 C12 -1.4(6) . . . . ?
Ru1 C10 C11 C12 -55.2(3) . . . . ?
C9 C10 C11 C17 177.2(4) . . . . ?
Ru1 C10 C11 C17 123.4(4) . . . . ?
C9 C10 C11 Ru1 53.8(3) . . . . ?
N1 Ru1 C11 C10 57.1(3) . . . . ?
O1 Ru1 C11 C10 -129.5(5) . . . . ?
C9 Ru1 C11 C10 -29.1(2) . . . . ?
C12 Ru1 C11 C10 -129.2(4) . . . . ?
C8 Ru1 C11 C10 -65.5(2) . . . . ?
C13 Ru1 C11 C10 -102.2(3) . . . . ?
Cl1 Ru1 C11 C10 143.4(2) . . . . ?
N1 Ru1 C11 C12 -173.7(2) . . . . ?
O1 Ru1 C11 C12 -0.3(6) . . . . ?
C10 Ru1 C11 C12 129.2(4) . . . . ?
C9 Ru1 C11 C12 100.0(2) . . . . ?
C8 Ru1 C11 C12 63.7(2) . . . . ?
C13 Ru1 C11 C12 27.0(2) . . . . ?
Cl1 Ru1 C11 C12 -87.4(2) . . . . ?
N1 Ru1 C11 C17 -59.2(4) . . . . ?
O1 Ru1 C11 C17 114.2(5) . . . . ?
C10 Ru1 C11 C17 -116.3(4) . . . . ?
C9 Ru1 C11 C17 -145.5(4) . . . . ?
C12 Ru1 C11 C17 114.5(4) . . . . ?
C8 Ru1 C11 C17 178.2(4) . . . . ?
C13 Ru1 C11 C17 141.5(4) . . . . ?
Cl1 Ru1 C11 C17 27.1(3) . . . . ?
C10 C11 C12 C13 1.0(6) . . . . ?
C17 C11 C12 C13 -177.6(4) . . . . ?
Ru1 C11 C12 C13 -54.0(3) . . . . ?
C10 C11 C12 Ru1 55.1(3) . . . . ?
C17 C11 C12 Ru1 -123.6(4) . . . . ?
N1 Ru1 C12 C13 148.9(3) . . . . ?
O1 Ru1 C12 C13 -45.3(3) . . . . ?
C10 Ru1 C12 C13 104.3(3) . . . . ?
C9 Ru1 C12 C13 65.8(2) . . . . ?
C11 Ru1 C12 C13 134.8(3) . . . . ?
C8 Ru1 C12 C13 28.6(2) . . . . ?
Cl1 Ru1 C12 C13 -130.0(2) . . . . ?
N1 Ru1 C12 C11 14.1(5) . . . . ?
O1 Ru1 C12 C11 179.9(2) . . . . ?
C10 Ru1 C12 C11 -30.6(2) . . . . ?
C9 Ru1 C12 C11 -69.1(2) . . . . ?
C8 Ru1 C12 C11 -106.2(3) . . . . ?
C13 Ru1 C12 C11 -134.8(3) . . . . ?
Cl1 Ru1 C12 C11 95.2(2) . . . . ?
C11 C12 C13 C8 1.4(6) . . . . ?
Ru1 C12 C13 C8 -51.7(3) . . . . ?
C11 C12 C13 Ru1 53.1(3) . . . . ?
C9 C8 C13 C12 -3.4(5) . . . . ?
C14 C8 C13 C12 178.2(3) . . . . ?
Ru1 C8 C13 C12 51.7(3) . . . . ?
C9 C8 C13 Ru1 -55.0(3) . . . . ?
C14 C8 C13 Ru1 126.5(3) . . . . ?
N1 Ru1 C13 C12 -143.3(3) . . . . ?
O1 Ru1 C13 C12 144.8(2) . . . . ?
C10 Ru1 C13 C12 -65.1(2) . . . . ?
C9 Ru1 C13 C12 -103.6(2) . . . . ?
C11 Ru1 C13 C12 -28.2(2) . . . . ?
C8 Ru1 C13 C12 -134.0(3) . . . . ?
Cl1 Ru1 C13 C12 57.2(2) . . . . ?
N1 Ru1 C13 C8 -9.3(5) . . . . ?
O1 Ru1 C13 C8 -81.1(2) . . . . ?
C10 Ru1 C13 C8 68.9(2) . . . . ?
C9 Ru1 C13 C8 30.5(2) . . . . ?
C12 Ru1 C13 C8 134.0(3) . . . . ?
C11 Ru1 C13 C8 105.8(2) . . . . ?
Cl1 Ru1 C13 C8 -168.76(18) . . . . ?
C9 C8 C14 C16 152.5(3) . . . . ?
C13 C8 C14 C16 -29.1(5) . . . . ?
Ru1 C8 C14 C16 64.1(4) . . . . ?
C9 C8 C14 C15 -85.4(4) . . . . ?
C13 C8 C14 C15 93.1(4) . . . . ?
Ru1 C8 C14 C15 -173.7(3) . . . . ?
